data_4068650
loop_
_publ_author_name
'Liu, Bo'
'Liu, Xinli'
'Cui, Dongmei'
'Liu, Li'

_publ_section_title
;
 Reactivity of Rare-Earth Metal Complexes Stabilized by an
 Anilido-Phosphinimine Ligand
;
_journal_issue 5
_journal_name_full Organometallics
_journal_page_first 1453
_journal_paper_doi 10.1021/om801004r
_journal_volume 28
_journal_year 2009
_chemical_formula_sum 'C60 H70 N2 O P Y'
_chemical_formula_weight 955.06
_chemical_name_systematic
; 
 ? 
;
_space_group_IT_number 14
_symmetry_cell_setting monoclinic
_symmetry_space_group_name_Hall '-P 2ybc'
_symmetry_space_group_name_H-M 'P 1 21/c 1'
_atom_sites_solution_hydrogens geom
_atom_sites_solution_primary direct
_atom_sites_solution_secondary difmap
_audit_creation_method SHELXL-97
_cell_angle_alpha 90.00
_cell_angle_beta 106.2860(10)
_cell_angle_gamma 90.00
_cell_formula_units_Z 4
_cell_length_a 10.1923(6)
_cell_length_b 35.370(2)
_cell_length_c 15.2058(9)
_cell_measurement_temperature 293(2)
_cell_volume 5261.8(5)
_computing_cell_refinement 'Bruker SMART'
_computing_data_collection 'Bruker SMART'
_computing_data_reduction 'Bruker SAINT'
_computing_molecular_graphics 'Bruker SHELXTL'
_computing_publication_material 'Bruker SHELXTL'
_computing_structure_refinement 'SHELXL-97 (Sheldrick, 1997)'
_computing_structure_solution 'SHELXS-97 (Sheldrick, 1990)'
_diffrn_ambient_temperature 293(2)
_diffrn_measured_fraction_theta_full 0.995
_diffrn_measured_fraction_theta_max 0.995
_diffrn_measurement_device_type 'CCD area detector'
_diffrn_measurement_method 'phi and omega scans'
_diffrn_radiation_monochromator graphite
_diffrn_radiation_source 'fine-focus sealed tube'
_diffrn_radiation_type MoK\a
_diffrn_radiation_wavelength 0.71073
_diffrn_reflns_av_R_equivalents 0.0448
_diffrn_reflns_av_sigmaI/netI 0.0604
_diffrn_reflns_limit_h_max 12
_diffrn_reflns_limit_h_min -12
_diffrn_reflns_limit_k_max 42
_diffrn_reflns_limit_k_min -43
_diffrn_reflns_limit_l_max 17
_diffrn_reflns_limit_l_min -18
_diffrn_reflns_number 29556
_diffrn_reflns_theta_full 26.06
_diffrn_reflns_theta_max 26.06
_diffrn_reflns_theta_min 1.51
_exptl_absorpt_coefficient_mu 1.179
_exptl_absorpt_correction_T_max 0.9013
_exptl_absorpt_correction_T_min 0.7491
_exptl_absorpt_correction_type multi-scan
_exptl_crystal_density_diffrn 1.206
_exptl_crystal_density_method 'not measured'
_exptl_crystal_F_000 2024
_exptl_crystal_size_max 0.26
_exptl_crystal_size_mid 0.22
_exptl_crystal_size_min 0.09
_refine_diff_density_max 0.814
_refine_diff_density_min -0.809
_refine_diff_density_rms 0.068
_refine_ls_extinction_method none
_refine_ls_goodness_of_fit_ref 1.024
_refine_ls_hydrogen_treatment constr
_refine_ls_matrix_type full
_refine_ls_number_parameters 621
_refine_ls_number_reflns 10381
_refine_ls_number_restraints 0
_refine_ls_restrained_S_all 1.024
_refine_ls_R_factor_all 0.0851
_refine_ls_R_factor_gt 0.0517
_refine_ls_shift/su_max 1.782
_refine_ls_shift/su_mean 0.005
_refine_ls_structure_factor_coef Fsqd
_refine_ls_weighting_details 'calc w=1/[\s^2^(Fo^2^)+(0.0751P)^2^+0.9678P] where P=(Fo^2^+2Fc^2^)/3'
_refine_ls_weighting_scheme calc
_refine_ls_wR_factor_gt 0.1243
_refine_ls_wR_factor_ref 0.1387
_reflns_number_gt 7229
_reflns_number_total 10381
_reflns_threshold_expression >2sigma(I)
_cod_data_source_file om801004r_si_002.cif
_cod_data_source_block complex_3
_cod_depositor_comments
;
The following automatic conversions were performed:

'_symmetry_cell_setting' value 'Monoclinic' changed to 'monoclinic'
according to /home/saulius/struct/CIF-dictionaries/cif_core.dic
dictionary named 'cif_core.dic' version 2.4.2 from 2011-04-26.

Automatic conversion script
Id: cif_fix_values 1715 2011-07-08 13:25:40Z adriana 
;
_cod_original_cell_volume 5261.7(5)
_cod_original_sg_symbol_H-M P2(1)/c
_cod_database_code 4068650

loop_
_symmetry_equiv_pos_as_xyz
'x, y, z'
'-x, y+1/2, -z+1/2'
'-x, -y, -z'
'x, -y-1/2, z-1/2'

loop_
_atom_site_label
_atom_site_type_symbol
_atom_site_fract_x
_atom_site_fract_y
_atom_site_fract_z
_atom_site_U_iso_or_equiv
_atom_site_adp_type
_atom_site_occupancy
_atom_site_symmetry_multiplicity
_atom_site_calc_flag
_atom_site_refinement_flags
_atom_site_disorder_assembly
_atom_site_disorder_group
Y Y 0.32582(3) 0.853217(8) 0.82490(2) 0.02704(11) Uani 1 1 d . . .
P P 0.52448(9) 0.92146(2) 0.81200(5) 0.0283(2) Uani 1 1 d . . .
O O 0.1770(2) 0.82694(6) 0.90300(15) 0.0391(6) Uani 1 1 d . B .
N1 N 0.4628(3) 0.88516(7) 0.75039(16) 0.0284(6) Uani 1 1 d . . .
N2 N 0.5193(3) 0.86019(7) 0.95275(16) 0.0275(6) Uani 1 1 d . . .
C1 C 0.2699(4) 0.80238(11) 0.7064(3) 0.0454(9) Uani 1 1 d . . .
H1A H 0.275(4) 0.7786(12) 0.715(3) 0.068 Uiso 1 1 d . . .
H1B H 0.326(4) 0.8130(11) 0.672(3) 0.068 Uiso 1 1 d . . .
C2 C 0.1365(4) 0.81890(10) 0.6859(2) 0.0388(8) Uani 1 1 d . . .
C3 C 0.1177(4) 0.85661(10) 0.6693(2) 0.0416(9) Uani 1 1 d . . .
H3 H 0.1576 0.8628 0.6194 0.050 Uiso 1 1 calc R . .
C4 C -0.0173(4) 0.87737(12) 0.6500(3) 0.0599(11) Uani 1 1 d . . .
H4A H -0.0638 0.8759 0.5858 0.090 Uiso 1 1 calc R . .
H4B H -0.0009 0.9034 0.6676 0.090 Uiso 1 1 calc R . .
H4C H -0.0728 0.8660 0.6845 0.090 Uiso 1 1 calc R . .
C5 C 0.0216(4) 0.79384(11) 0.6953(3) 0.0518(10) Uani 1 1 d . . .
H5A H -0.0456 0.8089 0.7126 0.078 Uiso 1 1 calc R . .
H5B H 0.0570 0.7751 0.7415 0.078 Uiso 1 1 calc R . .
H5C H -0.0198 0.7816 0.6379 0.078 Uiso 1 1 calc R . .
C6 C 0.4920(3) 0.87730(8) 0.6656(2) 0.0289(7) Uani 1 1 d . . .
C7 C 0.5881(3) 0.84923(8) 0.6625(2) 0.0309(7) Uani 1 1 d . . .
C8 C 0.6198(4) 0.84278(10) 0.5804(2) 0.0423(9) Uani 1 1 d . . .
H8 H 0.6844 0.8244 0.5788 0.051 Uiso 1 1 calc R . .
C9 C 0.5590(4) 0.86259(10) 0.5016(2) 0.0472(10) Uani 1 1 d . . .
C10 C 0.4614(4) 0.88897(10) 0.5046(2) 0.0454(9) Uani 1 1 d . . .
H10 H 0.4178 0.9020 0.4513 0.054 Uiso 1 1 calc R . .
C11 C 0.4250(4) 0.89701(9) 0.5850(2) 0.0385(8) Uani 1 1 d . . .
C12 C 0.6556(4) 0.82670(10) 0.7463(2) 0.0417(9) Uani 1 1 d . . .
H12A H 0.7185 0.8091 0.7323 0.063 Uiso 1 1 calc R . .
H12B H 0.5874 0.8132 0.7662 0.063 Uiso 1 1 calc R . .
H12C H 0.7042 0.8434 0.7941 0.063 Uiso 1 1 calc R . .
C13 C 0.3177(4) 0.92645(11) 0.5820(3) 0.0555(11) Uani 1 1 d . . .
H13A H 0.2967 0.9270 0.6397 0.083 Uiso 1 1 calc R . .
H13B H 0.2366 0.9204 0.5341 0.083 Uiso 1 1 calc R . .
H13C H 0.3512 0.9508 0.5703 0.083 Uiso 1 1 calc R . .
C14 C 0.5982(5) 0.85591(13) 0.4134(3) 0.0740(15) Uani 1 1 d . . .
H14A H 0.6958 0.8540 0.4271 0.111 Uiso 1 1 calc R . .
H14B H 0.5665 0.8767 0.3722 0.111 Uiso 1 1 calc R . .
H14C H 0.5571 0.8329 0.3854 0.111 Uiso 1 1 calc R . .
C15 C 0.5922(4) 0.95566(9) 0.7472(2) 0.0389(8) Uani 1 1 d . . .
C16 C 0.7033(4) 0.94484(10) 0.7156(3) 0.0512(10) Uani 1 1 d . . .
H16 H 0.7422 0.9211 0.7302 0.061 Uiso 1 1 calc R . .
C17 C 0.7550(6) 0.96918(13) 0.6634(3) 0.0849(17) Uani 1 1 d . . .
H17 H 0.8314 0.9623 0.6451 0.102 Uiso 1 1 calc R . .
C18 C 0.6936(7) 1.00372(14) 0.6382(4) 0.108(2) Uani 1 1 d . . .
H18 H 0.7274 1.0199 0.6015 0.130 Uiso 1 1 calc R . .
C19 C 0.5829(7) 1.01430(13) 0.6670(3) 0.097(2) Uani 1 1 d . . .
H19 H 0.5422 1.0377 0.6500 0.116 Uiso 1 1 calc R . .
C20 C 0.5314(5) 0.99033(10) 0.7212(3) 0.0569(11) Uani 1 1 d . . .
H20 H 0.4558 0.9976 0.7400 0.068 Uiso 1 1 calc R . .
C21 C 0.2673(3) 0.91953(9) 0.8384(2) 0.0331(7) Uani 1 1 d . . .
C22 C 0.1635(4) 0.93776(9) 0.8667(2) 0.0385(8) Uani 1 1 d . . .
H22 H 0.0810 0.9251 0.8590 0.046 Uiso 1 1 calc R . .
C23 C 0.1774(4) 0.97355(10) 0.9055(2) 0.0458(9) Uani 1 1 d . . .
H23 H 0.1042 0.9845 0.9213 0.055 Uiso 1 1 calc R . .
C24 C 0.2988(4) 0.99287(10) 0.9206(2) 0.0441(9) Uani 1 1 d . . .
H24 H 0.3093 1.0165 0.9483 0.053 Uiso 1 1 calc R . .
C25 C 0.4051(4) 0.97659(9) 0.8941(2) 0.0378(8) Uani 1 1 d . . .
H25 H 0.4883 0.9892 0.9046 0.045 Uiso 1 1 calc R . .
C26 C 0.3874(3) 0.94115(9) 0.8513(2) 0.0303(7) Uani 1 1 d . . .
C27 C 0.6607(3) 0.90959(8) 0.9118(2) 0.0270(7) Uani 1 1 d . . .
C28 C 0.7838(3) 0.93001(9) 0.9344(2) 0.0352(8) Uani 1 1 d . . .
H28 H 0.7955 0.9492 0.8955 0.042 Uiso 1 1 calc R . .
C29 C 0.8879(4) 0.92253(9) 1.0124(2) 0.0406(8) Uani 1 1 d . . .
H29 H 0.9690 0.9362 1.0259 0.049 Uiso 1 1 calc R . .
C30 C 0.8691(3) 0.89417(10) 1.0703(2) 0.0386(8) Uani 1 1 d . . .
H30 H 0.9386 0.8887 1.1231 0.046 Uiso 1 1 calc R . .
C31 C 0.7490(3) 0.87390(9) 1.0511(2) 0.0345(8) Uani 1 1 d . . .
H31 H 0.7396 0.8553 1.0922 0.041 Uiso 1 1 calc R . .
C32 C 0.6395(3) 0.88018(8) 0.9718(2) 0.0265(7) Uani 1 1 d . . .
C33 C 0.5022(3) 0.83802(9) 1.02857(19) 0.0282(7) Uani 1 1 d . . .
C34 C 0.5424(3) 0.79975(9) 1.0373(2) 0.0346(8) Uani 1 1 d . . .
C35 C 0.5170(4) 0.77826(10) 1.1076(2) 0.0441(9) Uani 1 1 d . . .
H35 H 0.5414 0.7528 1.1130 0.053 Uiso 1 1 calc R . .
C36 C 0.4567(4) 0.79398(11) 1.1690(2) 0.0484(10) Uani 1 1 d . . .
H36 H 0.4401 0.7792 1.2154 0.058 Uiso 1 1 calc R . .
C37 C 0.4207(4) 0.83144(11) 1.1619(2) 0.0460(9) Uani 1 1 d . . .
H37 H 0.3807 0.8419 1.2043 0.055 Uiso 1 1 calc R . .
C38 C 0.4427(3) 0.85433(9) 1.0926(2) 0.0345(7) Uani 1 1 d . . .
C39 C 0.6135(4) 0.78150(9) 0.9726(2) 0.0408(9) Uani 1 1 d . . .
H39 H 0.6356 0.8014 0.9342 0.049 Uiso 1 1 calc R . .
C40 C 0.5213(4) 0.75283(12) 0.9099(3) 0.0633(12) Uani 1 1 d . . .
H40A H 0.4962 0.7334 0.9462 0.095 Uiso 1 1 calc R . .
H40B H 0.5692 0.7417 0.8702 0.095 Uiso 1 1 calc R . .
H40C H 0.4405 0.7653 0.8737 0.095 Uiso 1 1 calc R . .
C41 C 0.7472(4) 0.76211(10) 1.0249(3) 0.0506(10) Uani 1 1 d . . .
H41A H 0.8066 0.7803 1.0633 0.076 Uiso 1 1 calc R . .
H41B H 0.7911 0.7518 0.9821 0.076 Uiso 1 1 calc R . .
H41C H 0.7277 0.7422 1.0622 0.076 Uiso 1 1 calc R . .
C42 C 0.4084(4) 0.89630(10) 1.0917(2) 0.0497(10) Uani 1 1 d . . .
H42 H 0.3977 0.9057 1.0294 0.060 Uiso 1 1 calc R . .
C43 C 0.5239(5) 0.91810(11) 1.1557(4) 0.0751(15) Uani 1 1 d . . .
H43A H 0.5357 0.9097 1.2175 0.113 Uiso 1 1 calc R . .
H43B H 0.5025 0.9446 1.1515 0.113 Uiso 1 1 calc R . .
H43C H 0.6067 0.9139 1.1390 0.113 Uiso 1 1 calc R . .
C44 C 0.2769(4) 0.90487(13) 1.1164(3) 0.0706(13) Uani 1 1 d . . .
H44A H 0.2050 0.8889 1.0813 0.106 Uiso 1 1 calc R . .
H44B H 0.2524 0.9309 1.1029 0.106 Uiso 1 1 calc R . .
H44C H 0.2903 0.9002 1.1805 0.106 Uiso 1 1 calc R . .
C45 C 0.1841(4) 0.78975(11) 0.9460(3) 0.0543(10) Uani 1 1 d . . .
H45A H 0.1766 0.7697 0.9013 0.054 Uiso 1.010(15) 1 calc PR A 1
H45B H 0.2691 0.7867 0.9941 0.054 Uiso 1.010(15) 1 calc PR A 1
C46A C 0.0675(17) 0.7895(4) 0.9835(15) 0.129(7) Uani 0.67(3) 1 d P B 1
H46A H 0.0308 0.7641 0.9802 0.154 Uiso 0.67(3) 1 calc PR B 1
H46B H 0.0976 0.7968 1.0476 0.154 Uiso 0.67(3) 1 calc PR B 1
C47A C -0.0339(11) 0.8139(4) 0.9370(7) 0.048(2) Uani 0.67(3) 1 d P B 1
H47A H -0.0848 0.8241 0.9768 0.057 Uiso 0.67(3) 1 calc PR B 1
H47B H -0.0966 0.8016 0.8850 0.057 Uiso 0.67(3) 1 calc PR B 1
C46B C 0.086(2) 0.7894(8) 1.0050(9) 0.061(8) Uani 0.33(3) 1 d P B 2
H46C H 0.0275 0.7672 0.9931 0.073 Uiso 0.33(3) 1 calc PR B 2
H46D H 0.1340 0.7906 1.0697 0.073 Uiso 0.33(3) 1 calc PR B 2
C47B C 0.017(4) 0.8203(7) 0.977(4) 0.093(12) Uani 0.33(3) 1 d P B 2
H47C H 0.0241 0.8359 1.0304 0.111 Uiso 0.33(3) 1 calc PR B 2
H47D H -0.0785 0.8131 0.9534 0.111 Uiso 0.33(3) 1 calc PR B 2
C48 C 0.0497(4) 0.84479(10) 0.9063(3) 0.0503(10) Uani 1 1 d . . .
H48A H 0.0006 0.8544 0.8463 0.050 Uiso 1.010(15) 1 calc PR A 1
H48B H 0.0679 0.8656 0.9495 0.050 Uiso 1.010(15) 1 calc PR A 1
C49 C 0.1073(10) 0.81491(18) 0.2797(5) 0.110(2) Uani 1 1 d . . .
H49 H 0.1420 0.8148 0.2293 0.133 Uiso 1 1 calc R . .
C50 C 0.1914(7) 0.82043(17) 0.3631(6) 0.1047(19) Uani 1 1 d . . .
H50 H 0.2839 0.8246 0.3702 0.126 Uiso 1 1 calc R . .
C51 C 0.1455(9) 0.82011(16) 0.4346(4) 0.101(2) Uani 1 1 d . . .
H51 H 0.2058 0.8243 0.4922 0.121 Uiso 1 1 calc R . .
C52 C 0.0169(11) 0.81411(17) 0.4273(5) 0.111(3) Uani 1 1 d . . .
H52 H -0.0123 0.8134 0.4801 0.134 Uiso 1 1 calc R . .
C53 C -0.0758(7) 0.80879(16) 0.3444(7) 0.107(2) Uani 1 1 d . . .
H53 H -0.1677 0.8049 0.3398 0.129 Uiso 1 1 calc R . .
C54 C -0.0294(9) 0.80937(16) 0.2673(4) 0.110(3) Uani 1 1 d . . .
H54 H -0.0890 0.8061 0.2091 0.132 Uiso 1 1 calc R . .
C55 C 0.1315(6) 0.01329(15) 0.6767(4) 0.084(2) Uani 1.010(15) 1 d P . .
H55 H 0.1584 -0.0094 0.7073 0.101 Uiso 1.010(15) 1 calc PR . .
C56 C 0.0880(10) 0.0406(2) 0.7131(5) 0.166(4) Uani 1 1 d . . .
H56 H 0.0814 0.0377 0.7725 0.200 Uiso 1 1 calc R . .
C57 C 0.0984(18) 0.0526(3) 0.5516(7) 0.383(13) Uani 1 1 d . . .
H57 H 0.1030 0.0552 0.4917 0.459 Uiso 1 1 calc R . .
C58 C 0.1361(16) 0.0188(3) 0.5961(6) 0.334(11) Uani 1 1 d . . .
H58 H 0.1659 -0.0007 0.5653 0.401 Uiso 1 1 calc R . .
C59 C 0.0488(9) 0.07532(17) 0.6691(4) 0.140(3) Uani 1 1 d . . .
H59 H 0.0164 0.0945 0.6991 0.168 Uiso 1 1 calc R . .
C60 C 0.0573(7) 0.08051(17) 0.5900(5) 0.113(2) Uani 1 1 d . . .
H60 H 0.0347 0.1036 0.5603 0.136 Uiso 1 1 calc R . .

loop_
_atom_site_aniso_label
_atom_site_aniso_U_11
_atom_site_aniso_U_22
_atom_site_aniso_U_33
_atom_site_aniso_U_23
_atom_site_aniso_U_13
_atom_site_aniso_U_12
Y 0.02734(18) 0.02682(17) 0.02562(17) -0.00183(13) 0.00524(12) -0.00013(13)
P 0.0373(5) 0.0230(4) 0.0258(4) 0.0014(3) 0.0110(4) 0.0023(3)
O 0.0380(14) 0.0402(13) 0.0393(14) 0.0049(11) 0.0110(11) -0.0047(11)
N1 0.0346(15) 0.0253(13) 0.0261(14) 0.0003(11) 0.0098(12) 0.0022(11)
N2 0.0303(15) 0.0262(14) 0.0252(14) 0.0022(10) 0.0063(11) -0.0014(11)
C1 0.041(2) 0.045(2) 0.048(2) -0.0165(19) 0.0079(18) 0.0003(19)
C2 0.038(2) 0.047(2) 0.0277(18) -0.0140(15) 0.0018(15) -0.0065(16)
C3 0.038(2) 0.058(2) 0.0262(18) 0.0013(16) 0.0041(15) 0.0035(17)
C4 0.047(3) 0.068(3) 0.054(3) 0.014(2) -0.004(2) 0.013(2)
C5 0.046(2) 0.057(2) 0.048(2) -0.0135(19) 0.0058(19) -0.0118(19)
C6 0.0371(19) 0.0252(16) 0.0249(16) -0.0005(13) 0.0092(14) -0.0028(14)
C7 0.0355(19) 0.0260(17) 0.0332(18) -0.0047(13) 0.0130(15) -0.0060(14)
C8 0.051(2) 0.0373(19) 0.045(2) -0.0140(17) 0.0240(18) -0.0087(17)
C9 0.067(3) 0.044(2) 0.038(2) -0.0122(17) 0.026(2) -0.0180(19)
C10 0.071(3) 0.041(2) 0.0228(18) 0.0033(15) 0.0109(18) -0.0096(19)
C11 0.053(2) 0.0327(18) 0.0286(18) 0.0003(14) 0.0099(16) -0.0007(16)
C12 0.038(2) 0.042(2) 0.043(2) -0.0002(16) 0.0081(17) 0.0100(16)
C13 0.076(3) 0.046(2) 0.038(2) 0.0123(18) 0.004(2) 0.020(2)
C14 0.102(4) 0.091(4) 0.043(2) -0.019(2) 0.043(3) -0.020(3)
C15 0.063(2) 0.0248(17) 0.0319(19) -0.0003(14) 0.0175(17) -0.0052(16)
C16 0.075(3) 0.034(2) 0.058(2) -0.0001(18) 0.040(2) -0.0095(19)
C17 0.135(5) 0.056(3) 0.096(4) 0.002(3) 0.086(4) -0.013(3)
C18 0.203(7) 0.056(3) 0.105(4) 0.022(3) 0.108(5) -0.006(4)
C19 0.191(7) 0.037(3) 0.086(4) 0.021(2) 0.080(4) 0.012(3)
C20 0.099(4) 0.032(2) 0.047(2) 0.0088(17) 0.032(2) 0.008(2)
C21 0.041(2) 0.0335(18) 0.0228(16) 0.0037(13) 0.0056(15) 0.0079(15)
C22 0.037(2) 0.0379(19) 0.042(2) 0.0024(15) 0.0133(16) 0.0052(16)
C23 0.056(3) 0.040(2) 0.045(2) 0.0013(17) 0.0201(19) 0.0198(19)
C24 0.054(2) 0.036(2) 0.042(2) -0.0087(16) 0.0120(18) 0.0103(18)
C25 0.048(2) 0.0320(18) 0.0307(18) -0.0025(14) 0.0062(16) 0.0056(16)
C26 0.0370(19) 0.0290(17) 0.0244(16) 0.0028(13) 0.0076(14) 0.0101(14)
C27 0.0283(17) 0.0278(16) 0.0262(16) -0.0033(13) 0.0099(13) 0.0004(13)
C28 0.037(2) 0.0287(17) 0.043(2) -0.0018(15) 0.0156(17) -0.0025(14)
C29 0.030(2) 0.0367(19) 0.055(2) -0.0099(17) 0.0112(17) -0.0062(15)
C30 0.0286(19) 0.045(2) 0.0362(19) -0.0074(16) -0.0004(15) 0.0010(15)
C31 0.0325(19) 0.0359(19) 0.0315(18) 0.0017(14) 0.0032(15) 0.0013(15)
C32 0.0258(17) 0.0259(16) 0.0279(16) -0.0031(13) 0.0078(13) 0.0008(13)
C33 0.0287(18) 0.0312(16) 0.0206(16) 0.0032(13) 0.0003(13) -0.0031(13)
C34 0.036(2) 0.0339(18) 0.0296(18) 0.0049(14) 0.0012(15) -0.0031(15)
C35 0.054(2) 0.0330(19) 0.039(2) 0.0118(16) 0.0026(18) -0.0063(17)
C36 0.063(3) 0.049(2) 0.032(2) 0.0107(17) 0.0114(18) -0.0134(19)
C37 0.058(3) 0.055(2) 0.0279(19) 0.0028(17) 0.0178(18) -0.0075(19)
C38 0.0381(19) 0.0368(18) 0.0266(17) 0.0025(14) 0.0059(14) -0.0036(15)
C39 0.055(2) 0.0283(18) 0.036(2) 0.0069(15) 0.0081(17) 0.0091(16)
C40 0.057(3) 0.067(3) 0.055(3) -0.020(2) -0.003(2) 0.016(2)
C41 0.042(2) 0.043(2) 0.062(3) 0.0084(19) 0.0054(19) -0.0005(17)
C42 0.075(3) 0.046(2) 0.035(2) 0.0056(17) 0.027(2) 0.015(2)
C43 0.076(3) 0.045(2) 0.123(4) -0.028(3) 0.058(3) -0.018(2)
C44 0.061(3) 0.080(3) 0.065(3) -0.021(2) 0.008(2) 0.016(2)
C45 0.043(2) 0.048(2) 0.070(3) 0.021(2) 0.012(2) -0.0004(18)
C46A 0.091(10) 0.086(9) 0.247(16) 0.110(11) 0.109(10) 0.033(7)
C47A 0.035(5) 0.055(6) 0.057(5) 0.012(4) 0.019(4) -0.009(4)
C46B 0.040(10) 0.13(2) 0.000(7) 0.005(7) -0.015(6) -0.010(10)
C47B 0.08(2) 0.055(11) 0.18(4) -0.028(17) 0.09(2) -0.018(13)
C48 0.056(3) 0.045(2) 0.060(3) 0.0015(18) 0.032(2) 0.0009(19)
C49 0.164(7) 0.111(5) 0.076(5) -0.005(4) 0.067(5) -0.007(5)
C50 0.098(5) 0.091(4) 0.124(6) -0.013(4) 0.028(5) -0.014(3)
C51 0.151(7) 0.077(4) 0.057(4) -0.006(3) -0.001(4) 0.003(4)
C52 0.191(8) 0.082(4) 0.090(5) -0.014(4) 0.087(6) -0.015(5)
C53 0.080(4) 0.071(4) 0.169(7) -0.029(5) 0.031(5) -0.004(3)
C54 0.159(7) 0.079(4) 0.057(4) -0.015(3) -0.029(4) 0.026(5)
C55 0.106(5) 0.065(4) 0.068(4) 0.013(3) 0.003(3) 0.024(3)
C56 0.324(12) 0.107(6) 0.079(5) 0.032(4) 0.074(6) 0.074(7)
C57 0.75(3) 0.302(13) 0.202(10) 0.185(10) 0.316(16) 0.421(19)
C58 0.66(3) 0.271(12) 0.130(7) 0.128(8) 0.206(12) 0.373(16)
C59 0.265(10) 0.076(4) 0.062(4) -0.005(3) 0.018(5) 0.055(5)
C60 0.172(7) 0.078(4) 0.092(5) 0.035(4) 0.040(5) 0.043(4)

loop_
_atom_type_symbol
_atom_type_description
_atom_type_scat_dispersion_real
_atom_type_scat_dispersion_imag
_atom_type_scat_source
C C 0.0033 0.0016 'International Tables Vol C Tables 4.2.6.8 and 6.1.1.4'
H H 0.0000 0.0000 'International Tables Vol C Tables 4.2.6.8 and 6.1.1.4'
N N 0.0061 0.0033 'International Tables Vol C Tables 4.2.6.8 and 6.1.1.4'
O O 0.0106 0.0060 'International Tables Vol C Tables 4.2.6.8 and 6.1.1.4'
P P 0.1023 0.0942 'International Tables Vol C Tables 4.2.6.8 and 6.1.1.4'
Y Y -2.7962 3.5667 'International Tables Vol C Tables 4.2.6.8 and 6.1.1.4'

loop_
_geom_angle_atom_site_label_1
_geom_angle_atom_site_label_2
_geom_angle_atom_site_label_3
_geom_angle
N1 Y N2 82.72(9)
N1 Y O 174.02(8)
N2 Y O 97.64(8)
N1 Y C21 76.61(10)
N2 Y C21 89.87(10)
O Y C21 97.41(10)
N1 Y C1 92.58(12)
N2 Y C1 129.68(11)
O Y C1 91.75(12)
C21 Y C1 137.79(12)
N1 Y C3 89.03(10)
N2 Y C3 170.25(10)
O Y C3 90.02(10)
C21 Y C3 83.15(11)
C1 Y C3 55.62(12)
N1 Y C2 103.35(10)
N2 Y C2 159.09(10)
O Y C2 78.41(9)
C21 Y C2 110.96(11)
C1 Y C2 31.52(11)
C3 Y C2 29.10(10)
N1 Y P 28.82(6)
N2 Y P 64.78(6)
O Y P 146.71(6)
C21 Y P 56.84(8)
C1 Y P 121.39(10)
C3 Y P 105.58(8)
C2 Y P 127.93(8)
N1 P C27 112.86(13)
N1 P C26 106.73(15)
C27 P C26 107.29(14)
N1 P C15 111.21(14)
C27 P C15 107.03(16)
C26 P C15 111.71(15)
N1 P Y 44.08(9)
C27 P Y 97.17(10)
C26 P Y 73.04(11)
C15 P Y 151.90(12)
C48 O C45 108.0(3)
C48 O Y 123.37(19)
C45 O Y 128.3(2)
C6 N1 P 122.3(2)
C6 N1 Y 130.61(19)
P N1 Y 107.10(12)
C32 N2 C33 114.3(2)
C32 N2 Y 135.82(19)
C33 N2 Y 109.89(18)
C2 C1 Y 82.7(2)
C3 C2 C1 121.1(3)
C3 C2 C5 121.4(3)
C1 C2 C5 117.1(3)
C3 C2 Y 74.85(19)
C1 C2 Y 65.76(19)
C5 C2 Y 126.2(2)
C2 C3 C4 125.8(3)
C2 C3 Y 76.0(2)
C4 C3 Y 129.7(2)
C7 C6 C11 119.6(3)
C7 C6 N1 119.4(3)
C11 C6 N1 121.0(3)
C8 C7 C6 119.0(3)
C8 C7 C12 120.6(3)
C6 C7 C12 120.4(3)
C9 C8 C7 122.4(3)
C10 C9 C8 118.1(3)
C10 C9 C14 120.4(4)
C8 C9 C14 121.5(4)
C9 C10 C11 122.5(3)
C10 C11 C6 118.4(3)
C10 C11 C13 118.8(3)
C6 C11 C13 122.8(3)
C20 C15 C16 119.0(3)
C20 C15 P 122.6(3)
C16 C15 P 118.1(3)
C17 C16 C15 120.3(4)
C16 C17 C18 120.0(5)
C19 C18 C17 120.2(4)
C18 C19 C20 120.4(4)
C15 C20 C19 120.0(4)
C22 C21 C26 114.0(3)
C22 C21 Y 133.5(2)
C26 C21 Y 108.1(2)
C23 C22 C21 123.6(3)
C24 C23 C22 120.3(3)
C23 C24 C25 119.1(3)
C24 C25 C26 119.9(3)
C25 C26 C21 123.0(3)
C25 C26 P 119.2(3)
C21 C26 P 117.8(2)
C28 C27 C32 119.9(3)
C28 C27 P 120.9(2)
C32 C27 P 119.1(2)
C29 C28 C27 122.1(3)
C28 C29 C30 118.5(3)
C31 C30 C29 121.1(3)
C30 C31 C32 122.8(3)
N2 C32 C31 123.0(3)
N2 C32 C27 121.5(3)
C31 C32 C27 115.6(3)
C38 C33 C34 119.9(3)
C38 C33 N2 120.1(3)
C34 C33 N2 120.0(3)
C35 C34 C33 119.0(3)
C35 C34 C39 119.3(3)
C33 C34 C39 121.7(3)
C36 C35 C34 121.1(3)
C35 C36 C37 120.0(3)
C36 C37 C38 121.6(3)
C37 C38 C33 118.4(3)
C37 C38 C42 119.1(3)
C33 C38 C42 122.3(3)
C34 C39 C40 111.5(3)
C34 C39 C41 111.7(3)
C40 C39 C41 109.3(3)
C43 C42 C44 108.7(3)
C43 C42 C38 110.8(3)
C44 C42 C38 114.1(3)
C46A C45 O 103.7(6)
C46A C45 C46B 12.4(11)
O C45 C46B 108.3(12)
C47A C46A C45 111.9(11)
C46A C47A C48 101.5(8)
C47B C46B C45 100.5(19)
C46B C47B C48 121(2)
O C48 C47B 98.9(13)
O C48 C47A 106.1(5)
C47B C48 C47A 27.2(18)
C50 C49 C54 120.8(6)
C51 C50 C49 120.6(7)
C50 C51 C52 121.4(7)
C51 C52 C53 121.5(6)
C52 C53 C54 118.1(6)
C49 C54 C53 117.6(6)
C56 C55 C58 115.3(6)
C55 C56 C59 123.5(6)
C60 C57 C58 122.0(7)
C55 C58 C57 122.2(7)
C60 C59 C56 120.3(6)
C59 C60 C57 116.7(6)

loop_
_geom_bond_atom_site_label_1
_geom_bond_atom_site_label_2
_geom_bond_distance
Y N1 2.323(2)
Y N2 2.362(3)
Y O 2.364(2)
Y C21 2.443(3)
Y C1 2.496(4)
Y C3 2.701(3)
Y C2 2.716(3)
Y P 3.1917(9)
P N1 1.610(3)
P C27 1.796(3)
P C26 1.807(3)
P C15 1.814(3)
O C48 1.456(4)
O C45 1.462(4)
N1 C6 1.430(4)
N2 C32 1.373(4)
N2 C33 1.445(4)
C1 C2 1.431(5)
C2 C3 1.361(5)
C2 C5 1.508(5)
C3 C4 1.514(5)
C6 C7 1.404(4)
C6 C11 1.408(4)
C7 C8 1.393(4)
C7 C12 1.497(4)
C8 C9 1.376(5)
C9 C10 1.374(5)
C9 C14 1.521(5)
C10 C11 1.403(4)
C11 C13 1.501(5)
C15 C20 1.381(5)
C15 C16 1.402(5)
C16 C17 1.372(5)
C17 C18 1.377(7)
C18 C19 1.373(7)
C19 C20 1.384(5)
C21 C22 1.406(4)
C21 C26 1.409(5)
C22 C23 1.387(5)
C23 C24 1.376(5)
C24 C25 1.383(5)
C25 C26 1.400(4)
C27 C28 1.405(4)
C27 C32 1.440(4)
C28 C29 1.377(5)
C29 C30 1.383(5)
C30 C31 1.377(4)
C31 C32 1.412(4)
C33 C38 1.407(4)
C33 C34 1.410(4)
C34 C35 1.394(4)
C34 C39 1.520(5)
C35 C36 1.371(5)
C36 C37 1.371(5)
C37 C38 1.396(4)
C38 C42 1.524(5)
C39 C40 1.522(5)
C39 C41 1.534(5)
C42 C43 1.512(6)
C42 C44 1.520(5)
C45 C46A 1.455(14)
C45 C46B 1.52(2)
C46A C47A 1.379(19)
C47A C48 1.537(12)
C46B C47B 1.31(4)
C47B C48 1.49(4)
C49 C50 1.330(9)
C49 C54 1.366(9)
C50 C51 1.299(8)
C51 C52 1.302(9)
C52 C53 1.360(9)
C53 C54 1.382(9)
C55 C56 1.255(8)
C55 C58 1.255(8)
C56 C59 1.402(8)
C57 C60 1.276(9)
C57 C58 1.375(10)
C59 C60 1.242(7)
